data_7159965
loop_
_publ_author_name
'Rana, Shally'
'Shaw, Ranjay'
'Pratap, Ramendra'

_publ_section_title
;
 Influence of steric hindrance on the 1,4- <i>versus</i> 1,6-Michael
 addition: synthesis of furans and pentasubstituted benzenes.
;
_journal_issue 26
_journal_name_full 'Organic &amp; biomolecular chemistry'
_journal_page_first 5361
_journal_page_last 5373
_journal_paper_doi 10.1039/d4ob00686k
_journal_volume 22
_journal_year 2024
_chemical_formula_moiety 'C16 H20 O3 S2'
_chemical_formula_sum 'C16 H20 O3 S2'
_chemical_formula_weight 324.44
_space_group_crystal_system triclinic
_space_group_IT_number 2
_space_group_name_Hall '-P 1'
_space_group_name_H-M_alt 'P -1'
_atom_sites_solution_hydrogens geom
_audit_creation_method SHELXL-2014/7
_audit_update_record
;
2019-12-30 deposited with the CCDC.	2024-06-05 downloaded from the CCDC.
;
_cell_angle_alpha 87.055(2)
_cell_angle_beta 83.603(2)
_cell_angle_gamma 79.582(2)
_cell_formula_units_Z 2
_cell_length_a 7.4509(5)
_cell_length_b 8.5535(6)
_cell_length_c 13.4726(9)
_cell_measurement_reflns_used 7996
_cell_measurement_temperature 302(2)
_cell_measurement_theta_max 28.30
_cell_measurement_theta_min 2.42
_cell_volume 838.78(10)
_computing_cell_refinement 'Bruker SAINT'
_computing_data_collection 'Bruker APEX2'
_computing_data_reduction 'Bruker SAINT'
_computing_molecular_graphics 'Bruker SHELXTL'
_computing_publication_material 'Bruker SHELXTL'
_computing_structure_refinement 'SHELXL-2014/7 (Sheldrick, 2014)'
_computing_structure_solution 'SHELXS-97 (Sheldrick 2008)'
_diffrn_ambient_temperature 302(2)
_diffrn_measured_fraction_theta_full 0.977
_diffrn_measured_fraction_theta_max 0.983
_diffrn_measurement_device_type 'Bruker APEX-II CCD'
_diffrn_measurement_method '\f and \w scans'
_diffrn_radiation_type MoK\a
_diffrn_radiation_wavelength 0.71073
_diffrn_reflns_av_R_equivalents 0.0868
_diffrn_reflns_av_unetI/netI 0.0574
_diffrn_reflns_Laue_measured_fraction_full 0.977
_diffrn_reflns_Laue_measured_fraction_max 0.983
_diffrn_reflns_limit_h_max 9
_diffrn_reflns_limit_h_min -9
_diffrn_reflns_limit_k_max 11
_diffrn_reflns_limit_k_min -11
_diffrn_reflns_limit_l_max 17
_diffrn_reflns_limit_l_min -17
_diffrn_reflns_number 11608
_diffrn_reflns_point_group_measured_fraction_full 0.977
_diffrn_reflns_point_group_measured_fraction_max 0.983
_diffrn_reflns_theta_full 25.242
_diffrn_reflns_theta_max 28.302
_diffrn_reflns_theta_min 2.422
_exptl_absorpt_coefficient_mu 0.324
_exptl_absorpt_correction_type multi-scan
_exptl_crystal_colour yellow
_exptl_crystal_density_diffrn 1.285
_exptl_crystal_description block
_exptl_crystal_F_000 344
_exptl_crystal_size_max 0.437
_exptl_crystal_size_mid 0.280
_exptl_crystal_size_min 0.120
_exptl_transmission_factor_max 0.962
_exptl_transmission_factor_min 0.897
_refine_diff_density_max 0.251
_refine_diff_density_min -0.284
_refine_diff_density_rms 0.048
_refine_ls_extinction_method none
_refine_ls_goodness_of_fit_ref 1.125
_refine_ls_hydrogen_treatment constr
_refine_ls_matrix_type full
_refine_ls_number_parameters 195
_refine_ls_number_reflns 4093
_refine_ls_number_restraints 0
_refine_ls_restrained_S_all 1.125
_refine_ls_R_factor_all 0.0514
_refine_ls_R_factor_gt 0.0458
_refine_ls_shift/su_max 0.000
_refine_ls_shift/su_mean 0.000
_refine_ls_structure_factor_coef Fsqd
_refine_ls_weighting_details 'w=1/[\s^2^(Fo^2^)+(0.0489P)^2^+0.3110P] where P=(Fo^2^+2Fc^2^)/3'
_refine_ls_weighting_scheme calc
_refine_ls_wR_factor_gt 0.1361
_refine_ls_wR_factor_ref 0.1407
_reflns_Friedel_coverage 0.000
_reflns_number_gt 3634
_reflns_number_total 4093
_reflns_threshold_expression 'I > 2\s(I)'
_cod_data_source_file d4ob00686k2.cif
_cod_data_source_block dhs40_0m_a
_cod_depositor_comments 'Adding full bibliography for 7159964--7159965.cif.'
_cod_database_code 7159965
_shelx_shelxl_version_number 2014/7
_shelx_space_group_comment
;
The symmetry employed for this shelxl refinement is uniquely defined
by the following loop, which should always be used as a source of
symmetry information in preference to the above space-group names.
They are only intended as comments.
;

loop_
_space_group_symop_operation_xyz
'x, y, z'
'-x, -y, -z'

loop_
_atom_site_label
_atom_site_type_symbol
_atom_site_fract_x
_atom_site_fract_y
_atom_site_fract_z
_atom_site_U_iso_or_equiv
_atom_site_adp_type
_atom_site_occupancy
_atom_site_site_symmetry_order
_atom_site_calc_flag
_atom_site_refinement_flags_posn
_atom_site_refinement_flags_adp
_atom_site_refinement_flags_occupancy
_atom_site_disorder_assembly
_atom_site_disorder_group
S2 S 0.46545(9) 0.13008(6) 0.10169(4) 0.05031(17) Uani 1 1 d . . . . .
S1 S 0.74814(7) 0.33188(6) 0.13900(4) 0.05150(17) Uani 1 1 d . . . . .
O1 O 0.37145(18) 0.51498(14) 0.18648(9) 0.0384(3) Uani 1 1 d . . . . .
O2 O 0.2278(2) -0.11415(16) 0.61504(10) 0.0462(3) Uani 1 1 d . . . . .
O3 O 0.2727(2) 0.15546(18) 0.67416(9) 0.0501(4) Uani 1 1 d . . . . .
C10 C 0.2496(2) -0.0021(2) 0.54112(13) 0.0345(3) Uani 1 1 d . . . . .
C2 C 0.4076(2) 0.37226(19) 0.23842(12) 0.0339(3) Uani 1 1 d . . . . .
C12 C 0.2874(2) 0.2702(2) 0.50425(12) 0.0337(3) Uani 1 1 d . . . . .
H008 H 0.2977 0.3694 0.5259 0.040 Uiso 1 1 calc R U . . .
C3 C 0.3020(2) 0.37834(19) 0.32764(12) 0.0331(3) Uani 1 1 d . . . . .
C1 C 0.5491(3) 0.2465(2) 0.19053(12) 0.0363(4) Uani 1 1 d . . . . .
H00A H 0.5904 0.1719 0.2444 0.044 Uiso 1 1 calc R U . . .
C11 C 0.2700(2) 0.1468(2) 0.57343(12) 0.0345(3) Uani 1 1 d . . . . .
C4 C 0.1947(3) 0.5360(2) 0.33115(14) 0.0397(4) Uani 1 1 d . . . . .
H00C H 0.1102 0.5772 0.3835 0.048 Uiso 1 1 calc R U . . .
C8 C 0.2724(3) 0.0988(2) 0.37121(13) 0.0395(4) Uani 1 1 d . . . . .
H00D H 0.2747 0.0815 0.3035 0.047 Uiso 1 1 calc R U . . .
C7 C 0.2894(2) 0.24667(19) 0.40154(12) 0.0323(3) Uani 1 1 d . . . . .
C9 C 0.2519(3) -0.0249(2) 0.44044(13) 0.0398(4) Uani 1 1 d . . . . .
H00F H 0.2397 -0.1235 0.4186 0.048 Uiso 1 1 calc R U . . .
C5 C 0.2391(3) 0.6129(2) 0.24473(14) 0.0408(4) Uani 1 1 d . . . . .
C13 C 0.2070(3) -0.2663(2) 0.58461(17) 0.0516(5) Uani 1 1 d . . . . .
H00B H 0.1033 -0.2547 0.5468 0.077 Uiso 1 1 calc R U . . .
H00E H 0.1879 -0.3338 0.6426 0.077 Uiso 1 1 calc R U . . .
H00G H 0.3157 -0.3129 0.5440 0.077 Uiso 1 1 calc R U . . .
C6 C 0.1742(4) 0.7727(2) 0.20077(19) 0.0608(6) Uani 1 1 d . . . . .
H00H H 0.2751 0.8291 0.1881 0.091 Uiso 1 1 calc R U . . .
H00I H 0.0808 0.8307 0.2466 0.091 Uiso 1 1 calc R U . . .
H00J H 0.1246 0.7619 0.1392 0.091 Uiso 1 1 calc R U . . .
C14 C 0.3118(4) 0.2963(3) 0.71061(16) 0.0616(6) Uani 1 1 d . . . . .
H00K H 0.4265 0.3172 0.6777 0.092 Uiso 1 1 calc R U . . .
H00L H 0.3195 0.2837 0.7813 0.092 Uiso 1 1 calc R U . . .
H00M H 0.2158 0.3836 0.6975 0.092 Uiso 1 1 calc R U . . .
C15 C 0.3876(4) 0.2778(3) 0.01013(17) 0.0661(7) Uani 1 1 d . . . . .
H00N H 0.3480 0.2278 -0.0438 0.099 Uiso 1 1 calc R U . . .
H00O H 0.4859 0.3322 -0.0152 0.099 Uiso 1 1 calc R U . . .
H00P H 0.2869 0.3527 0.0401 0.099 Uiso 1 1 calc R U . . .
C16 C 0.9132(4) 0.1508(4) 0.1260(3) 0.0898(10) Uani 1 1 d . . . . .
H00Q H 0.8832 0.0894 0.0745 0.135 Uiso 1 1 calc R U . . .
H00R H 0.9111 0.0906 0.1881 0.135 Uiso 1 1 calc R U . . .
H00S H 1.0335 0.1759 0.1085 0.135 Uiso 1 1 calc R U . . .

loop_
_atom_site_aniso_label
_atom_site_aniso_U_11
_atom_site_aniso_U_22
_atom_site_aniso_U_33
_atom_site_aniso_U_23
_atom_site_aniso_U_13
_atom_site_aniso_U_12
S2 0.0787(4) 0.0349(2) 0.0369(2) -0.00392(18) -0.0020(2) -0.0105(2)
S1 0.0476(3) 0.0463(3) 0.0554(3) 0.0061(2) 0.0070(2) -0.0043(2)
O1 0.0506(7) 0.0261(6) 0.0345(6) 0.0051(5) 0.0007(5) -0.0010(5)
O2 0.0654(9) 0.0373(7) 0.0385(7) 0.0113(5) -0.0086(6) -0.0172(6)
O3 0.0774(10) 0.0478(8) 0.0277(6) 0.0012(5) -0.0043(6) -0.0198(7)
C10 0.0363(8) 0.0320(8) 0.0347(8) 0.0061(6) -0.0031(6) -0.0070(6)
C2 0.0437(9) 0.0253(7) 0.0303(7) 0.0029(6) -0.0018(6) -0.0024(6)
C12 0.0392(8) 0.0302(8) 0.0318(8) -0.0008(6) -0.0010(6) -0.0081(6)
C3 0.0392(8) 0.0275(7) 0.0315(7) 0.0009(6) -0.0011(6) -0.0051(6)
C1 0.0465(9) 0.0291(8) 0.0304(7) 0.0023(6) -0.0006(7) -0.0014(7)
C11 0.0391(8) 0.0368(8) 0.0274(7) 0.0004(6) -0.0007(6) -0.0082(7)
C4 0.0442(9) 0.0316(8) 0.0392(9) -0.0022(7) 0.0031(7) 0.0001(7)
C8 0.0528(10) 0.0367(9) 0.0293(7) -0.0004(6) -0.0013(7) -0.0110(8)
C7 0.0354(8) 0.0306(7) 0.0297(7) 0.0020(6) 0.0001(6) -0.0055(6)
C9 0.0523(10) 0.0297(8) 0.0380(9) -0.0017(7) -0.0027(7) -0.0099(7)
C5 0.0467(10) 0.0279(8) 0.0441(9) 0.0007(7) -0.0021(8) 0.0015(7)
C13 0.0673(13) 0.0370(10) 0.0530(11) 0.0105(8) -0.0084(10) -0.0182(9)
C6 0.0746(15) 0.0328(10) 0.0656(14) 0.0096(9) 0.0003(12) 0.0077(10)
C14 0.0920(18) 0.0656(14) 0.0363(10) -0.0050(9) -0.0130(10) -0.0328(14)
C15 0.100(2) 0.0607(14) 0.0395(10) 0.0054(10) -0.0175(11) -0.0158(14)
C16 0.0591(15) 0.0788(19) 0.111(2) 0.0074(17) 0.0242(16) 0.0195(14)

loop_
_atom_type_symbol
_atom_type_description
_atom_type_scat_dispersion_real
_atom_type_scat_dispersion_imag
_atom_type_scat_source
C C 0.0033 0.0016 'International Tables Vol C Tables 4.2.6.8 and 6.1.1.4'
H H 0.0000 0.0000 'International Tables Vol C Tables 4.2.6.8 and 6.1.1.4'
N N 0.0061 0.0033 'International Tables Vol C Tables 4.2.6.8 and 6.1.1.4'
O O 0.0106 0.0060 'International Tables Vol C Tables 4.2.6.8 and 6.1.1.4'
Cl Cl 0.1484 0.1585 'International Tables Vol C Tables 4.2.6.8 and 6.1.1.4'
S S 0.1246 0.1234 'International Tables Vol C Tables 4.2.6.8 and 6.1.1.4'

loop_
_geom_angle_atom_site_label_1
_geom_angle_atom_site_label_2
_geom_angle_atom_site_label_3
_geom_angle
_geom_angle_site_symmetry_1
_geom_angle_site_symmetry_3
_geom_angle_publ_flag
C15 S2 C1 102.25(10) . . ?
C16 S1 C1 98.53(12) . . ?
C5 O1 C2 107.03(13) . . ?
C10 O2 C13 116.73(15) . . ?
C11 O3 C14 117.84(15) . . ?
O2 C10 C9 125.09(16) . . ?
O2 C10 C11 115.42(15) . . ?
C9 C10 C11 119.49(15) . . ?
C3 C2 O1 110.14(14) . . ?
C3 C2 C1 132.81(15) . . ?
O1 C2 C1 117.04(14) . . ?
C11 C12 C7 120.53(15) . . ?
C11 C12 H008 119.7 . . ?
C7 C12 H008 119.7 . . ?
C2 C3 C4 105.69(15) . . ?
C2 C3 C7 126.98(15) . . ?
C4 C3 C7 127.16(15) . . ?
C2 C1 S2 114.53(13) . . ?
C2 C1 S1 109.50(12) . . ?
S2 C1 S1 113.56(9) . . ?
C2 C1 H00A 106.2 . . ?
S2 C1 H00A 106.2 . . ?
S1 C1 H00A 106.2 . . ?
O3 C11 C12 125.19(15) . . ?
O3 C11 C10 114.95(15) . . ?
C12 C11 C10 119.86(15) . . ?
C5 C4 C3 107.42(15) . . ?
C5 C4 H00C 126.3 . . ?
C3 C4 H00C 126.3 . . ?
C7 C8 C9 121.05(16) . . ?
C7 C8 H00D 119.5 . . ?
C9 C8 H00D 119.5 . . ?
C8 C7 C12 118.70(15) . . ?
C8 C7 C3 120.30(15) . . ?
C12 C7 C3 120.96(15) . . ?
C10 C9 C8 120.36(16) . . ?
C10 C9 H00F 119.8 . . ?
C8 C9 H00F 119.8 . . ?
C4 C5 O1 109.70(15) . . ?
C4 C5 C6 134.27(18) . . ?
O1 C5 C6 116.01(17) . . ?
O2 C13 H00B 109.5 . . ?
O2 C13 H00E 109.5 . . ?
H00B C13 H00E 109.5 . . ?
O2 C13 H00G 109.5 . . ?
H00B C13 H00G 109.5 . . ?
H00E C13 H00G 109.5 . . ?
C5 C6 H00H 109.5 . . ?
C5 C6 H00I 109.5 . . ?
H00H C6 H00I 109.5 . . ?
C5 C6 H00J 109.5 . . ?
H00H C6 H00J 109.5 . . ?
H00I C6 H00J 109.5 . . ?
O3 C14 H00K 109.5 . . ?
O3 C14 H00L 109.5 . . ?
H00K C14 H00L 109.5 . . ?
O3 C14 H00M 109.5 . . ?
H00K C14 H00M 109.5 . . ?
H00L C14 H00M 109.5 . . ?
S2 C15 H00N 109.5 . . ?
S2 C15 H00O 109.5 . . ?
H00N C15 H00O 109.5 . . ?
S2 C15 H00P 109.5 . . ?
H00N C15 H00P 109.5 . . ?
H00O C15 H00P 109.5 . . ?
S1 C16 H00Q 109.5 . . ?
S1 C16 H00R 109.5 . . ?
H00Q C16 H00R 109.5 . . ?
S1 C16 H00S 109.5 . . ?
H00Q C16 H00S 109.5 . . ?
H00R C16 H00S 109.5 . . ?

loop_
_geom_bond_atom_site_label_1
_geom_bond_atom_site_label_2
_geom_bond_distance
_geom_bond_site_symmetry_2
_geom_bond_publ_flag
S2 C15 1.786(3) . ?
S2 C1 1.8233(19) . ?
S1 C16 1.798(3) . ?
S1 C1 1.8237(19) . ?
O1 C5 1.373(2) . ?
O1 C2 1.3739(19) . ?
O2 C10 1.364(2) . ?
O2 C13 1.424(2) . ?
O3 C11 1.365(2) . ?
O3 C14 1.413(2) . ?
C10 C9 1.378(2) . ?
C10 C11 1.406(2) . ?
C2 C3 1.359(2) . ?
C2 C1 1.481(2) . ?
C12 C11 1.386(2) . ?
C12 C7 1.407(2) . ?
C12 H008 0.9300 . ?
C3 C4 1.438(2) . ?
C3 C7 1.473(2) . ?
C1 H00A 0.9800 . ?
C4 C5 1.346(3) . ?
C4 H00C 0.9300 . ?
C8 C7 1.381(2) . ?
C8 C9 1.392(2) . ?
C8 H00D 0.9300 . ?
C9 H00F 0.9300 . ?
C5 C6 1.482(3) . ?
C13 H00B 0.9600 . ?
C13 H00E 0.9600 . ?
C13 H00G 0.9600 . ?
C6 H00H 0.9600 . ?
C6 H00I 0.9600 . ?
C6 H00J 0.9600 . ?
C14 H00K 0.9600 . ?
C14 H00L 0.9600 . ?
C14 H00M 0.9600 . ?
C15 H00N 0.9600 . ?
C15 H00O 0.9600 . ?
C15 H00P 0.9600 . ?
C16 H00Q 0.9600 . ?
C16 H00R 0.9600 . ?
C16 H00S 0.9600 . ?
